data_4020753
loop_
_publ_author_name
'Kazuo Takimiya'
'Yasushi Konda'
'Hideaki Ebata'
'Naoto Niihara'
'Tetsuo Otsubo'

_publ_section_title
;
 Facile Synthesis, Structure, and Properties of
 Benzo[1,2-b:4,5-b']dichalcogenophenes
;
_journal_name_full 'Journal of Organic Chemistry'
_journal_page_first 10569
_journal_page_last 10571
_journal_paper_doi 10.1021/jo051812m
_journal_volume 70
_journal_year 2005
_chemical_formula_moiety 'C10 H6 Te2 '
_chemical_formula_sum 'C10 H6 Te2'
_chemical_formula_weight 381.36
_chemical_melting_point 284.0(10)
_space_group_IT_number 2
_space_group_name_Hall '-P 1'
_space_group_name_H-M_alt 'P -1'
_symmetry_cell_setting triclinic
_symmetry_Int_Tables_number 2
_symmetry_space_group_name_Hall '-P 1'
_symmetry_space_group_name_H-M 'P -1'
_cell_angle_alpha 95.85(2)
_cell_angle_beta 102.59(2)
_cell_angle_gamma 91.30(2)
_cell_formula_units_Z 2
_cell_length_a 5.822(2)
_cell_length_b 8.122(2)
_cell_length_c 10.292(3)
_cell_measurement_temperature 298.2
_cell_volume 472.0(2)
_exptl_crystal_density_diffrn 2.683
_cod_depositor_comments
;
The following automatic conversions were performed:

'_chemical_melting_point' value '283-285' was changed to '284.0(10)'
- the average value was taken and precision was estimated.

Automatic conversion script
Id: cif_fix_values 1646 2011-03-28 12:23:43Z adriana 
;
_cod_original_formula_sum 'C10 H6 Te2 '
_cod_database_code 4020753

loop_
_symmetry_equiv_pos_site_id
_symmetry_equiv_pos_as_xyz
1 +X,+Y,+Z
2 -X,-Y,-Z

loop_
_atom_site_label
_atom_site_type_symbol
_atom_site_fract_x
_atom_site_fract_y
_atom_site_fract_z
_atom_site_U_iso_or_equiv
_atom_site_adp_type
_atom_site_occupancy
_atom_site_calc_flag
_atom_site_refinement_flags
_atom_site_disorder_assembly
_atom_site_disorder_group
Te(1) Te 0.20365(6) 0.03604(5) 0.34434(3) 0.0431(1) Uani 1.00 d . . .
Te(2) Te -0.31621(7) -0.32395(5) 0.32785(4) 0.0488(2) Uani 1.00 d . . .
C(1) C -0.109(1) 0.1558(7) 0.3245(6) 0.042(1) Uani 1.00 d . . .
C(2) C -0.2257(9) 0.1553(6) 0.1972(6) 0.037(1) Uani 1.00 d . . .
C(3) C -0.1199(8) 0.0771(6) 0.0922(5) 0.0320(9) Uani 1.00 d . . .
C(4) C 0.1002(8) 0.0067(6) 0.1354(5) 0.0324(10) Uani 1.00 d . . .
C(5) C 0.2164(9) -0.0712(6) 0.0446(5) 0.0334(10) Uani 1.00 d . . .
C(6) C -0.637(1) -0.4423(8) 0.3307(6) 0.048(1) Uani 1.00 d . . .
C(7) C -0.7393(9) -0.5214(7) 0.2134(6) 0.043(1) Uani 1.00 d . . .
C(8) C -0.6258(8) -0.5145(6) 0.1006(5) 0.0312(9) Uani 1.00 d . . .
C(9) C -0.4085(9) -0.4235(6) 0.1276(5) 0.0341(10) Uani 1.00 d . . .
C(10) C -0.2837(9) -0.4063(6) 0.0287(6) 0.037(1) Uani 1.00 d . . .
H(1) H -0.1647 0.2068 0.3993 0.0493 Uiso 1.00 calc . . .
H(2) H -0.3747 0.2062 0.1754 0.0454 Uiso 1.00 calc . . .
H(3) H 0.3625 -0.1223 0.0755 0.0507 Uiso 1.00 calc . . .
H(4) H -0.7003 -0.4395 0.4090 0.0571 Uiso 1.00 calc . . .
H(5) H -0.8852 -0.5838 0.2020 0.0524 Uiso 1.00 calc . . .
H(6) H -0.1386 -0.3408 0.0493 0.0507 Uiso 1.00 calc . . .

loop_
_atom_site_aniso_label
_atom_site_aniso_U_11
_atom_site_aniso_U_22
_atom_site_aniso_U_33
_atom_site_aniso_U_12
_atom_site_aniso_U_13
_atom_site_aniso_U_23
Te(1) 0.0443(2) 0.0512(2) 0.0326(2) 0.0057(2) 0.0052(2) 0.0055(2)
Te(2) 0.0485(3) 0.0534(3) 0.0403(2) -0.0030(2) 0.0060(2) -0.0058(2)
C(1) 0.048(3) 0.041(3) 0.043(3) 0.002(2) 0.020(2) 0.005(2)
C(2) 0.037(3) 0.032(2) 0.041(3) -0.002(2) 0.009(2) 0.001(2)
C(3) 0.029(2) 0.028(2) 0.040(3) -0.001(2) 0.010(2) 0.006(2)
C(4) 0.034(2) 0.031(2) 0.030(2) -0.003(2) 0.003(2) 0.002(2)
C(5) 0.030(2) 0.034(2) 0.033(2) 0.005(2) 0.000(2) 0.005(2)
C(6) 0.051(3) 0.055(3) 0.044(3) 0.007(3) 0.020(3) 0.013(3)
C(7) 0.036(3) 0.048(3) 0.051(3) 0.002(2) 0.016(2) 0.013(2)
C(8) 0.028(2) 0.031(2) 0.034(2) 0.001(2) 0.005(2) 0.006(2)
C(9) 0.035(2) 0.029(2) 0.035(3) 0.001(2) 0.003(2) 0.004(2)
C(10) 0.037(3) 0.029(2) 0.044(3) 0.000(2) 0.008(2) 0.007(2)

loop_
_geom_bond_atom_site_label_1
_geom_bond_atom_site_label_2
_geom_bond_distance
_geom_bond_site_symmetry_1
_geom_bond_site_symmetry_2
_geom_bond_publ_flag
Te(1) C(1) 2.066(6) . . yes
Te(1) C(4) 2.090(5) . . yes
Te(2) C(6) 2.086(7) . . yes
Te(2) C(9) 2.085(5) . . yes
C(1) C(2) 1.337(8) . . yes
C(1) H(1) 0.957 . . no
C(2) C(3) 1.456(8) . . yes
C(2) H(2) 0.961 . . no
C(3) C(4) 1.415(7) . . yes
C(3) C(5) 1.393(7) . 2_555 yes
C(4) C(5) 1.380(7) . . yes
C(5) H(3) 0.960 . . no
C(6) C(7) 1.318(8) . . yes
C(6) H(4) 0.956 . . no
C(7) C(8) 1.461(8) . . yes
C(7) H(5) 0.957 . . no
C(8) C(9) 1.409(7) . . yes
C(8) C(10) 1.402(7) . 2_445 yes
C(9) C(10) 1.390(8) . . yes
C(10) H(6) 0.959 . . no
